data_4327226
loop_
_publ_author_name
'Miao Du'
'Xiu-Juan Jiang'
'Xiao-Jun Zhao'

_publ_contact_author
;
  Miao Du
  College of Chemistry and Life Science, Tianjin Normal University, 
  Tianjin 300074, P. R. China
;
_publ_contact_author_email dumiao@public.tpt.tj.cn
_publ_section_title
;
 Molecular Tectonics of Mixed-Ligand Metal-Organic Frameworks: Positional
 Isomeric Effect, Metal-Directed Assembly, and Structural Diversification
;
_journal_name_full 'Inorganic Chemistry'
_journal_page_first 3984
_journal_page_last 3995
_journal_paper_doi 10.1021/ic062098+
_journal_volume 46
_journal_year 2007
_chemical_formula_sum 'C20 H18 Cd N6 O6'
_chemical_formula_weight 550.80
_chemical_name_systematic
; 
 ? 
;
_space_group_IT_number 14
_symmetry_cell_setting monoclinic
_symmetry_space_group_name_Hall '-P 2yn'
_symmetry_space_group_name_H-M 'P 1 21/n 1'
_atom_sites_solution_hydrogens geom
_atom_sites_solution_primary direct
_atom_sites_solution_secondary difmap
_audit_creation_method SHELXL-97
_cell_angle_alpha 90.00
_cell_angle_beta 102.5330(10)
_cell_angle_gamma 90.00
_cell_formula_units_Z 4
_cell_length_a 15.1489(11)
_cell_length_b 8.7777(6)
_cell_length_c 15.9117(11)
_cell_measurement_reflns_used 3663
_cell_measurement_temperature 293(2)
_cell_measurement_theta_max 26.88
_cell_measurement_theta_min 2.62
_cell_volume 2065.4(3)
_computing_cell_refinement 'Bruker APEX II'
_computing_data_collection 'Bruker APEX II '
_computing_data_reduction 'Bruker SAINT'
_computing_molecular_graphics 'Bruker SHELXTL'
_computing_publication_material 'Bruker SHELXTL'
_computing_structure_refinement 'SHELXL-97 (Sheldrick, 1997)'
_computing_structure_solution 'SHELXS-97 (Sheldrick, 1990)'
_diffrn_ambient_temperature 293(2)
_diffrn_measured_fraction_theta_full 0.999
_diffrn_measured_fraction_theta_max 0.999
_diffrn_measurement_device_type 'APEX II CCD area detector'
_diffrn_measurement_method 'phi and omega scans'
_diffrn_radiation_monochromator graphite
_diffrn_radiation_source 'fine-focus sealed tube'
_diffrn_radiation_type MoK\a
_diffrn_radiation_wavelength 0.71073
_diffrn_reflns_av_R_equivalents 0.0243
_diffrn_reflns_av_sigmaI/netI 0.0269
_diffrn_reflns_limit_h_max 18
_diffrn_reflns_limit_h_min -16
_diffrn_reflns_limit_k_max 10
_diffrn_reflns_limit_k_min -10
_diffrn_reflns_limit_l_max 17
_diffrn_reflns_limit_l_min -18
_diffrn_reflns_number 10868
_diffrn_reflns_theta_full 25.01
_diffrn_reflns_theta_max 25.01
_diffrn_reflns_theta_min 2.10
_exptl_absorpt_coefficient_mu 1.110
_exptl_absorpt_correction_T_max 1.000000
_exptl_absorpt_correction_T_min 0.815032
_exptl_absorpt_correction_type multi-scan
_exptl_absorpt_process_details SADABS
_exptl_crystal_colour Colorless
_exptl_crystal_density_diffrn 1.771
_exptl_crystal_density_meas ?
_exptl_crystal_description Block
_exptl_crystal_F_000 1104
_exptl_crystal_size_max 0.32
_exptl_crystal_size_mid 0.28
_exptl_crystal_size_min 0.20
_refine_diff_density_max 1.852
_refine_diff_density_min -0.888
_refine_diff_density_rms 0.090
_refine_ls_extinction_method none
_refine_ls_goodness_of_fit_ref 1.084
_refine_ls_hydrogen_treatment constr
_refine_ls_matrix_type full
_refine_ls_number_parameters 298
_refine_ls_number_reflns 3648
_refine_ls_number_restraints 0
_refine_ls_restrained_S_all 1.084
_refine_ls_R_factor_all 0.0428
_refine_ls_R_factor_gt 0.0362
_refine_ls_shift/su_max 0.001
_refine_ls_shift/su_mean 0.000
_refine_ls_structure_factor_coef Fsqd
_refine_ls_weighting_details 'calc w=1/[\s^2^(Fo^2^)+(0.0303P)^2^+7.8669P] where P=(Fo^2^+2Fc^2^)/3'
_refine_ls_weighting_scheme calc
_refine_ls_wR_factor_gt 0.0891
_refine_ls_wR_factor_ref 0.0912
_reflns_number_gt 3118
_reflns_number_total 3648
_reflns_threshold_expression >2sigma(I)
_cod_data_source_file ic0620982B2B-file002_2.cif
_cod_data_source_block 2
_cod_depositor_comments
;
The following automatic conversions were performed:

'_exptl_crystal_density_meas' value 'none' was changed to '?' - the
value is perceived as not measured.

Automatic conversion script
Id: cif_fix_values 3008 2015-01-20 13:52:24Z robertas 
;
_cod_database_code 4327226

loop_
_symmetry_equiv_pos_as_xyz
'x, y, z'
'-x+1/2, y+1/2, -z+1/2'
'-x, -y, -z'
'x-1/2, -y-1/2, z-1/2'

loop_
_atom_site_label
_atom_site_type_symbol
_atom_site_fract_x
_atom_site_fract_y
_atom_site_fract_z
_atom_site_U_iso_or_equiv
_atom_site_adp_type
_atom_site_occupancy
_atom_site_symmetry_multiplicity
_atom_site_calc_flag
_atom_site_refinement_flags
Cd1 Cd 0.722784(19) 0.37951(4) 0.14929(2) 0.02442(11) Uani 1 1 d .
O1 O 0.7293(2) 0.3761(4) 0.29309(19) 0.0316(7) Uani 1 1 d .
O2 O 0.7651(2) 0.6174(4) 0.3189(2) 0.0339(7) Uani 1 1 d .
O3 O 0.7992(2) 0.8092(4) 0.4917(2) 0.0349(8) Uani 1 1 d .
O4 O 0.8897(2) 0.6075(4) 0.5221(3) 0.0506(10) Uani 1 1 d .
O5 O 0.7136(2) 0.6265(4) 0.1013(2) 0.0412(8) Uani 1 1 d .
H5' H 0.6613 0.6569 0.0746 0.062 Uiso 1 1 d R
H5" H 0.7458 0.6929 0.1338 0.062 Uiso 1 1 d R
N1 N 0.5681(2) 0.3529(4) 0.1445(2) 0.0319(9) Uani 1 1 d .
N2 N 0.2935(2) 0.2031(5) 0.2545(2) 0.0326(9) Uani 1 1 d .
N3 N 0.2036(2) 0.2138(5) 0.2601(2) 0.0322(9) Uani 1 1 d .
N4 N 0.2245(2) 0.3696(4) 0.1587(2) 0.0268(8) Uani 1 1 d .
N5 N 0.2041(3) 0.4717(5) 0.0892(3) 0.0370(10) Uani 1 1 d .
H5A H 0.2299 0.4343 0.0483 0.044 Uiso 1 1 d R
H5B H 0.2342 0.5488 0.1190 0.044 Uiso 1 1 d R
N6 N -0.1201(2) 0.3877(5) 0.1702(2) 0.0317(9) Uani 1 1 d .
C1 C 0.5407(3) 0.2267(7) 0.1767(4) 0.0506(15) Uani 1 1 d .
H1 H 0.5818 0.1472 0.1907 0.061 Uiso 1 1 calc R
C2 C 0.4555(3) 0.2063(7) 0.1907(4) 0.0534(16) Uani 1 1 d .
H2 H 0.4402 0.1152 0.2137 0.064 Uiso 1 1 calc R
C3 C 0.3926(3) 0.3211(5) 0.1706(3) 0.0275(10) Uani 1 1 d .
C4 C 0.4189(3) 0.4493(6) 0.1333(4) 0.0411(12) Uani 1 1 d .
H4 H 0.3783 0.5288 0.1166 0.049 Uiso 1 1 calc R
C5 C 0.5060(3) 0.4597(6) 0.1209(3) 0.0386(12) Uani 1 1 d .
H5 H 0.5220 0.5467 0.0944 0.046 Uiso 1 1 calc R
C6 C 0.3047(3) 0.2996(5) 0.1935(3) 0.0274(10) Uani 1 1 d .
C7 C 0.1636(3) 0.3134(5) 0.2023(3) 0.0264(10) Uani 1 1 d .
C8 C 0.0664(3) 0.3481(5) 0.1897(3) 0.0277(10) Uani 1 1 d .
C9 C 0.0151(3) 0.4152(7) 0.1176(3) 0.0455(14) Uani 1 1 d .
H9 H 0.0420 0.4498 0.0739 0.055 Uiso 1 1 calc R
C10 C -0.0770(3) 0.4308(7) 0.1104(3) 0.0484(15) Uani 1 1 d .
H10 H -0.1108 0.4744 0.0603 0.058 Uiso 1 1 calc R
C11 C -0.0696(3) 0.3283(7) 0.2414(3) 0.0471(14) Uani 1 1 d .
H11 H -0.0979 0.2996 0.2853 0.057 Uiso 1 1 calc R
C12 C 0.0223(3) 0.3072(7) 0.2535(3) 0.0436(13) Uani 1 1 d .
H12 H 0.0547 0.2653 0.3047 0.052 Uiso 1 1 calc R
C13 C 0.7335(3) 0.4952(5) 0.3378(3) 0.0252(9) Uani 1 1 d .
C14 C 0.6963(3) 0.4836(5) 0.4182(3) 0.0269(10) Uani 1 1 d .
C15 C 0.7331(3) 0.5650(5) 0.4932(3) 0.0289(10) Uani 1 1 d .
C16 C 0.8146(3) 0.6675(6) 0.5020(3) 0.0315(11) Uani 1 1 d .
C17 C 0.6932(4) 0.5501(6) 0.5641(3) 0.0394(12) Uani 1 1 d .
H17 H 0.7169 0.6034 0.6145 0.047 Uiso 1 1 calc R
C18 C 0.6189(4) 0.4570(7) 0.5601(4) 0.0484(14) Uani 1 1 d .
H18 H 0.5925 0.4492 0.6075 0.058 Uiso 1 1 calc R
C19 C 0.5839(4) 0.3762(7) 0.4869(4) 0.0463(13) Uani 1 1 d .
H19 H 0.5340 0.3133 0.4846 0.056 Uiso 1 1 calc R
C20 C 0.6230(3) 0.3883(6) 0.4166(3) 0.0377(11) Uani 1 1 d .
H20 H 0.5998 0.3317 0.3674 0.045 Uiso 1 1 calc R
O6 O 0.5720(2) 0.8152(4) 0.0372(3) 0.0506(10) Uani 1 1 d .
H6B H 0.5894 0.8917 0.0121 0.076 Uiso 1 1 d R
H6A H 0.5151 0.8051 0.0323 0.076 Uiso 1 1 d R

loop_
_atom_site_aniso_label
_atom_site_aniso_U_11
_atom_site_aniso_U_22
_atom_site_aniso_U_33
_atom_site_aniso_U_23
_atom_site_aniso_U_13
_atom_site_aniso_U_12
Cd1 0.01800(17) 0.02767(18) 0.02893(18) 0.00191(14) 0.00802(12) 0.00128(13)
O1 0.0398(18) 0.0278(17) 0.0289(16) -0.0025(14) 0.0109(14) 0.0002(15)
O2 0.0428(19) 0.0261(17) 0.0367(17) -0.0027(15) 0.0170(15) -0.0040(15)
O3 0.047(2) 0.0275(18) 0.0303(17) -0.0035(14) 0.0077(15) -0.0014(15)
O4 0.0301(19) 0.046(2) 0.071(3) -0.002(2) 0.0019(17) 0.0039(17)
O5 0.0350(18) 0.0303(18) 0.053(2) 0.0005(17) -0.0011(15) -0.0003(15)
N1 0.0237(19) 0.036(2) 0.037(2) 0.0046(18) 0.0087(16) -0.0027(17)
N2 0.0209(19) 0.045(2) 0.033(2) 0.0078(19) 0.0094(16) 0.0050(17)
N3 0.0184(18) 0.046(2) 0.033(2) 0.0097(19) 0.0087(16) -0.0007(17)
N4 0.0205(17) 0.033(2) 0.0272(19) 0.0005(17) 0.0066(14) -0.0014(17)
N5 0.025(2) 0.049(3) 0.037(2) 0.012(2) 0.0075(17) -0.0001(19)
N6 0.0207(18) 0.042(2) 0.033(2) 0.0031(19) 0.0077(16) 0.0058(17)
C1 0.028(3) 0.047(3) 0.082(4) 0.026(3) 0.023(3) 0.014(2)
C2 0.032(3) 0.046(3) 0.086(4) 0.037(3) 0.022(3) 0.009(2)
C3 0.021(2) 0.034(2) 0.028(2) 0.0000(19) 0.0054(18) 0.0006(19)
C4 0.024(2) 0.034(3) 0.067(4) 0.010(3) 0.013(2) 0.003(2)
C5 0.027(2) 0.034(3) 0.057(3) 0.010(2) 0.013(2) 0.000(2)
C6 0.020(2) 0.032(2) 0.031(2) -0.001(2) 0.0068(18) -0.0013(18)
C7 0.018(2) 0.035(3) 0.027(2) -0.0037(19) 0.0056(18) -0.0022(18)
C8 0.020(2) 0.032(3) 0.033(2) -0.002(2) 0.0086(18) -0.0012(18)
C9 0.025(2) 0.081(4) 0.033(3) 0.017(3) 0.011(2) 0.007(3)
C10 0.025(3) 0.084(4) 0.038(3) 0.024(3) 0.011(2) 0.008(3)
C11 0.029(3) 0.074(4) 0.042(3) 0.019(3) 0.015(2) 0.001(3)
C12 0.024(2) 0.063(4) 0.045(3) 0.022(3) 0.009(2) 0.006(2)
C13 0.016(2) 0.031(2) 0.028(2) 0.001(2) 0.0036(17) 0.0005(18)
C14 0.024(2) 0.027(2) 0.031(2) 0.0025(19) 0.0094(18) 0.0057(18)
C15 0.029(2) 0.028(2) 0.030(2) 0.0033(19) 0.0072(19) 0.0060(19)
C16 0.038(3) 0.037(3) 0.020(2) -0.0054(19) 0.0052(19) 0.003(2)
C17 0.046(3) 0.045(3) 0.030(3) -0.001(2) 0.016(2) 0.006(3)
C18 0.054(3) 0.052(3) 0.048(3) 0.015(3) 0.031(3) 0.009(3)
C19 0.037(3) 0.047(3) 0.060(3) 0.010(3) 0.022(3) 0.000(3)
C20 0.032(3) 0.038(3) 0.045(3) -0.003(2) 0.014(2) -0.006(2)
O6 0.038(2) 0.041(2) 0.069(3) 0.0124(19) 0.0038(18) 0.0049(17)

loop_
_atom_type_symbol
_atom_type_description
_atom_type_scat_dispersion_real
_atom_type_scat_dispersion_imag
_atom_type_scat_source
C C 0.0033 0.0016 'International Tables Vol C Tables 4.2.6.8 and 6.1.1.4'
H H 0.0000 0.0000 'International Tables Vol C Tables 4.2.6.8 and 6.1.1.4'
N N 0.0061 0.0033 'International Tables Vol C Tables 4.2.6.8 and 6.1.1.4'
O O 0.0106 0.0060 'International Tables Vol C Tables 4.2.6.8 and 6.1.1.4'
Cd Cd -0.8075 1.2024 'International Tables Vol C Tables 4.2.6.8 and 6.1.1.4'

loop_
_geom_angle_atom_site_label_1
_geom_angle_atom_site_label_2
_geom_angle_atom_site_label_3
_geom_angle
_geom_angle_site_symmetry_1
_geom_angle_site_symmetry_3
O1 Cd1 O3 162.48(12) . 2_645
O1 Cd1 O5 109.55(12) . .
O3 Cd1 O5 86.73(12) 2_645 .
O1 Cd1 N6 92.10(12) . 1_655
O3 Cd1 N6 94.32(13) 2_645 1_655
O5 Cd1 N6 90.28(13) . 1_655
O1 Cd1 N1 81.72(12) . .
O3 Cd1 N1 90.54(13) 2_645 .
O5 Cd1 N1 95.47(13) . .
N6 Cd1 N1 172.68(13) 1_655 .
O1 Cd1 O2 77.65(11) . 2_645
O3 Cd1 O2 86.25(11) 2_645 2_645
O5 Cd1 O2 172.71(12) . 2_645
N6 Cd1 O2 88.27(13) 1_655 2_645
N1 Cd1 O2 86.58(12) . 2_645
C13 O1 Cd1 123.0(3) . .
C13 O2 Cd1 144.2(3) . 2_655
C16 O3 Cd1 112.1(3) . 2_655
Cd1 O5 H5' 116.3 . .
Cd1 O5 H5" 117.1 . .
H5' O5 H5" 115.6 . .
C5 N1 C1 116.0(4) . .
C5 N1 Cd1 125.7(3) . .
C1 N1 Cd1 117.9(3) . .
C6 N2 N3 106.7(3) . .
C7 N3 N2 108.1(3) . .
C7 N4 C6 105.7(4) . .
C7 N4 N5 125.1(4) . .
C6 N4 N5 129.1(4) . .
N4 N5 H5A 106.4 . .
N4 N5 H5B 93.7 . .
H5A N5 H5B 114.3 . .
C10 N6 C11 116.4(4) . .
C10 N6 Cd1 123.7(3) . 1_455
C11 N6 Cd1 119.4(3) . 1_455
N1 C1 C2 124.0(5) . .
N1 C1 H1 118.0 . .
C2 C1 H1 118.0 . .
C1 C2 C3 119.8(5) . .
C1 C2 H2 120.1 . .
C3 C2 H2 120.1 . .
C4 C3 C2 116.6(4) . .
C4 C3 C6 125.3(4) . .
C2 C3 C6 118.0(4) . .
C3 C4 C5 119.6(5) . .
C3 C4 H4 120.2 . .
C5 C4 H4 120.2 . .
N1 C5 C4 123.8(5) . .
N1 C5 H5 118.1 . .
C4 C5 H5 118.1 . .
N2 C6 N4 109.9(4) . .
N2 C6 C3 122.1(4) . .
N4 C6 C3 128.0(4) . .
N3 C7 N4 109.6(4) . .
N3 C7 C8 121.8(4) . .
N4 C7 C8 128.5(4) . .
C9 C8 C12 116.8(4) . .
C9 C8 C7 124.8(4) . .
C12 C8 C7 118.4(4) . .
C8 C9 C10 119.4(5) . .
C8 C9 H9 120.3 . .
C10 C9 H9 120.3 . .
N6 C10 C9 124.0(5) . .
N6 C10 H10 118.0 . .
C9 C10 H10 118.0 . .
N6 C11 C12 123.3(5) . .
N6 C11 H11 118.3 . .
C12 C11 H11 118.3 . .
C11 C12 C8 119.9(5) . .
C11 C12 H12 120.0 . .
C8 C12 H12 120.0 . .
O2 C13 O1 123.9(4) . .
O2 C13 C14 119.9(4) . .
O1 C13 C14 116.1(4) . .
C20 C14 C15 119.5(4) . .
C20 C14 C13 118.1(4) . .
C15 C14 C13 122.4(4) . .
C17 C15 C14 118.7(4) . .
C17 C15 C16 118.0(4) . .
C14 C15 C16 123.3(4) . .
O4 C16 O3 125.9(5) . .
O4 C16 C15 117.5(4) . .
O3 C16 C15 116.5(4) . .
C18 C17 C15 120.6(5) . .
C18 C17 H17 119.7 . .
C15 C17 H17 119.7 . .
C19 C18 C17 120.5(5) . .
C19 C18 H18 119.8 . .
C17 C18 H18 119.8 . .
C18 C19 C20 119.6(5) . .
C18 C19 H19 120.2 . .
C20 C19 H19 120.2 . .
C19 C20 C14 121.1(5) . .
C19 C20 H20 119.5 . .
C14 C20 H20 119.5 . .
H6B O6 H6A 116.6 . .

loop_
_geom_bond_atom_site_label_1
_geom_bond_atom_site_label_2
_geom_bond_distance
_geom_bond_site_symmetry_2
Cd1 O1 2.269(3) .
Cd1 O3 2.280(3) 2_645
Cd1 O5 2.293(3) .
Cd1 N6 2.332(4) 1_655
Cd1 N1 2.339(4) .
Cd1 O2 2.354(3) 2_645
O1 C13 1.259(5) .
O2 C13 1.238(5) .
O2 Cd1 2.354(3) 2_655
O3 C16 1.270(6) .
O3 Cd1 2.280(3) 2_655
O4 C16 1.231(6) .
O5 H5' 0.8559 .
O5 H5" 0.8575 .
N1 C5 1.323(6) .
N1 C1 1.325(6) .
N2 C6 1.326(6) .
N2 N3 1.387(5) .
N3 C7 1.317(6) .
N4 C7 1.363(5) .
N4 C6 1.367(6) .
N4 N5 1.404(5) .
N5 H5A 0.8918 .
N5 H5B 0.8935 .
N6 C10 1.321(6) .
N6 C11 1.328(6) .
N6 Cd1 2.332(4) 1_455
C1 C2 1.367(7) .
C1 H1 0.9300 .
C2 C3 1.376(7) .
C2 H2 0.9300 .
C3 C4 1.372(7) .
C3 C6 1.467(6) .
C4 C5 1.379(7) .
C4 H4 0.9300 .
C5 H5 0.9300 .
C7 C8 1.474(6) .
C8 C9 1.372(7) .
C8 C12 1.378(6) .
C9 C10 1.382(7) .
C9 H9 0.9300 .
C10 H10 0.9300 .
C11 C12 1.377(7) .
C11 H11 0.9300 .
C12 H12 0.9300 .
C13 C14 1.508(6) .
C14 C20 1.386(6) .
C14 C15 1.399(6) .
C15 C17 1.397(6) .
C15 C16 1.510(7) .
C17 C18 1.381(8) .
C17 H17 0.9300 .
C18 C19 1.369(8) .
C18 H18 0.9300 .
C19 C20 1.379(7) .
C19 H19 0.9300 .
C20 H20 0.9300 .
O6 H6B 0.8519 .
O6 H6A 0.8521 .

loop_
_geom_torsion_atom_site_label_1
_geom_torsion_atom_site_label_2
_geom_torsion_atom_site_label_3
_geom_torsion_atom_site_label_4
_geom_torsion
_geom_torsion_site_symmetry_1
O3 Cd1 O1 C13 -162.1(4) 2_645
O5 Cd1 O1 C13 -4.6(3) .
N6 Cd1 O1 C13 86.5(3) 1_655
N1 Cd1 O1 C13 -97.5(3) .
O2 Cd1 O1 C13 174.2(3) 2_645
O1 Cd1 N1 C5 108.3(4) .
O3 Cd1 N1 C5 -87.5(4) 2_645
O5 Cd1 N1 C5 -0.7(4) .
O2 Cd1 N1 C5 -173.7(4) 2_645
O1 Cd1 N1 C1 -63.8(4) .
O3 Cd1 N1 C1 100.4(4) 2_645
O5 Cd1 N1 C1 -172.8(4) .
O2 Cd1 N1 C1 14.2(4) 2_645
C6 N2 N3 C7 0.9(5) .
C5 N1 C1 C2 -3.8(9) .
Cd1 N1 C1 C2 169.1(5) .
N1 C1 C2 C3 0.2(10) .
C1 C2 C3 C4 2.9(9) .
C1 C2 C3 C6 -174.8(5) .
C2 C3 C4 C5 -2.3(8) .
C6 C3 C4 C5 175.2(5) .
C1 N1 C5 C4 4.3(8) .
Cd1 N1 C5 C4 -167.9(4) .
C3 C4 C5 N1 -1.4(9) .
N3 N2 C6 N4 -1.2(5) .
N3 N2 C6 C3 178.9(4) .
C7 N4 C6 N2 1.1(5) .
N5 N4 C6 N2 -175.4(4) .
C7 N4 C6 C3 -179.0(4) .
N5 N4 C6 C3 4.5(8) .
C4 C3 C6 N2 -155.5(5) .
C2 C3 C6 N2 22.0(7) .
C4 C3 C6 N4 24.7(8) .
C2 C3 C6 N4 -157.9(5) .
N2 N3 C7 N4 -0.2(5) .
N2 N3 C7 C8 178.1(4) .
C6 N4 C7 N3 -0.5(5) .
N5 N4 C7 N3 176.2(4) .
C6 N4 C7 C8 -178.7(4) .
N5 N4 C7 C8 -2.0(7) .
N3 C7 C8 C9 -160.9(5) .
N4 C7 C8 C9 17.1(8) .
N3 C7 C8 C12 17.2(7) .
N4 C7 C8 C12 -164.8(5) .
C12 C8 C9 C10 -3.3(8) .
C7 C8 C9 C10 174.8(5) .
C11 N6 C10 C9 1.1(9) .
Cd1 N6 C10 C9 -170.1(5) 1_455
C8 C9 C10 N6 1.5(10) .
C10 N6 C11 C12 -1.7(9) .
Cd1 N6 C11 C12 169.9(5) 1_455
N6 C11 C12 C8 -0.2(10) .
C9 C8 C12 C11 2.7(8) .
C7 C8 C12 C11 -175.6(5) .
Cd1 O2 C13 O1 167.0(3) 2_655
Cd1 O2 C13 C14 -12.4(7) 2_655
Cd1 O1 C13 O2 -26.0(6) .
Cd1 O1 C13 C14 153.4(3) .
O2 C13 C14 C20 146.0(4) .
O1 C13 C14 C20 -33.4(6) .
O2 C13 C14 C15 -34.0(6) .
O1 C13 C14 C15 146.6(4) .
C20 C14 C15 C17 -1.3(7) .
C13 C14 C15 C17 178.6(4) .
C20 C14 C15 C16 178.0(4) .
C13 C14 C15 C16 -2.1(7) .
Cd1 O3 C16 O4 96.1(5) 2_655
Cd1 O3 C16 C15 -87.2(4) 2_655
C17 C15 C16 O4 95.2(5) .
C14 C15 C16 O4 -84.1(6) .
C17 C15 C16 O3 -81.8(5) .
C14 C15 C16 O3 98.9(5) .
C14 C15 C17 C18 -0.1(7) .
C16 C15 C17 C18 -179.5(5) .
C15 C17 C18 C19 0.9(8) .
C17 C18 C19 C20 -0.2(8) .
C18 C19 C20 C14 -1.3(8) .
C15 C14 C20 C19 2.0(7) .
C13 C14 C20 C19 -177.9(5) .
